data_4332982
loop_
_publ_author_name
'Rodr\'iguez-Di\'eguez, Antonio'
'Kivek\"as, Raikko'
'Sillanp\"a\"a, Reijo'
'Cano, Joan'
'Lloret, Francesc'
'McKee, Vickie'
'Stoeckli-Evans, Helen'
'Colacio, Enrique'

_publ_section_title
;
 Structural and Magnetic Diversity in Cyano-Bridged Bi- and Trimetallic
 Complexes Assembled from Cyanometalates and [M(rac-CTH)]n+Building Blocks
 (CTH =d,l-5,5,7,12,12,14-Hexamethyl-1,4,8,11-tetraazacyclotetradecane)
;
_journal_issue 26
_journal_name_full 'Inorganic Chemistry'
_journal_page_first 10537
_journal_page_last 10551
_journal_paper_doi 10.1021/ic061187j
_journal_volume 45
_journal_year 2006
_chemical_formula_moiety 'C54 H96 Cu Fe2 N24 Ni2, 6(H2 O)'
_chemical_formula_sum 'C54 H108 Cu Fe2 N24 Ni2 O6'
_chemical_formula_weight 1482.30
_chemical_name_systematic
; 
 ? 
;
_space_group_IT_number 15
_symmetry_cell_setting monoclinic
_symmetry_space_group_name_Hall '-C 2yc'
_symmetry_space_group_name_H-M 'C 1 2/c 1'
_atom_sites_solution_hydrogens geom
_atom_sites_solution_primary direct
_atom_sites_solution_secondary difmap
_audit_creation_method SHELXL-97
_cell_angle_alpha 90.00
_cell_angle_beta 110.385(3)
_cell_angle_gamma 90.00
_cell_formula_units_Z 4
_cell_length_a 25.461(5)
_cell_length_b 14.160(3)
_cell_length_c 22.410(5)
_cell_measurement_reflns_used 918
_cell_measurement_temperature 173(2)
_cell_measurement_theta_max 17.42
_cell_measurement_theta_min 2.79
_cell_volume 7573(3)
_computing_cell_refinement 'Bruker SMART'
_computing_data_collection 'Bruker SMART'
_computing_data_reduction 'Bruker SAINT'
_computing_publication_material 'SHELXL-97 (Sheldrick, 1997)'
_computing_structure_refinement 'SHELXL-97 (Sheldrick, 1997)'
_computing_structure_solution 'SHELXS-97 (Sheldrick, 1990)'
_diffrn_ambient_temperature 173(2)
_diffrn_detector_area_resol_mean 66.06
_diffrn_measured_fraction_theta_full 0.998
_diffrn_measured_fraction_theta_max 0.998
_diffrn_measurement_device_type 'CCD area detector'
_diffrn_measurement_method 'phi and omega scans'
_diffrn_radiation_monochromator graphite
_diffrn_radiation_source 'sealed tube'
_diffrn_radiation_type MoK\a
_diffrn_radiation_wavelength 0.71073
_diffrn_reflns_av_R_equivalents 0.0598
_diffrn_reflns_av_sigmaI/netI 0.0475
_diffrn_reflns_limit_h_max 31
_diffrn_reflns_limit_h_min -31
_diffrn_reflns_limit_k_max 17
_diffrn_reflns_limit_k_min -17
_diffrn_reflns_limit_l_max 27
_diffrn_reflns_limit_l_min -27
_diffrn_reflns_number 38495
_diffrn_reflns_theta_full 26.00
_diffrn_reflns_theta_max 26.00
_diffrn_reflns_theta_min 1.67
_diffrn_standards_decay_% <1
_exptl_absorpt_coefficient_mu 1.196
_exptl_absorpt_correction_T_max 0.8897
_exptl_absorpt_correction_T_min 0.6272
_exptl_absorpt_correction_type psi-scan
_exptl_absorpt_process_details 'North, Phillips & Mathews 1968'
_exptl_crystal_colour red
_exptl_crystal_density_diffrn 1.300
_exptl_crystal_density_method 'not measured'
_exptl_crystal_description prism
_exptl_crystal_F_000 3140
_exptl_crystal_size_max 0.43
_exptl_crystal_size_mid 0.12
_exptl_crystal_size_min 0.10
_refine_diff_density_max 0.797
_refine_diff_density_min -0.354
_refine_diff_density_rms 0.083
_refine_ls_extinction_method none
_refine_ls_goodness_of_fit_ref 1.004
_refine_ls_hydrogen_treatment constr
_refine_ls_matrix_type full
_refine_ls_number_parameters 406
_refine_ls_number_reflns 7429
_refine_ls_number_restraints 0
_refine_ls_restrained_S_all 1.004
_refine_ls_R_factor_all 0.0904
_refine_ls_R_factor_gt 0.0526
_refine_ls_shift/su_max 0.001
_refine_ls_shift/su_mean 0.000
_refine_ls_structure_factor_coef Fsqd
_refine_ls_weighting_details
;
w=1/[\s^2^(Fo^2^)+(0.0950P)^2^+0.0000P] where P=(Fo^2^+2Fc^2^)/3 
;
_refine_ls_weighting_scheme calc
_refine_ls_wR_factor_gt 0.1406
_refine_ls_wR_factor_ref 0.1555
_reflns_number_gt 4982
_reflns_number_total 7429
_reflns_threshold_expression >2sigma(I)
_cod_data_source_file ic061187jsup1.cif
_cod_data_source_block compound_4
_cod_original_sg_symbol_H-M 'C 2/c'
_cod_database_code 4332982

loop_
_symmetry_equiv_pos_as_xyz
'x, y, z'
'-x, y, -z+1/2'
'x+1/2, y+1/2, z'
'-x+1/2, y+1/2, -z+1/2'
'-x, -y, -z'
'x, -y, z-1/2'
'-x+1/2, -y+1/2, -z'
'x+1/2, -y+1/2, z-1/2'

loop_
_atom_site_label
_atom_site_type_symbol
_atom_site_fract_x
_atom_site_fract_y
_atom_site_fract_z
_atom_site_U_iso_or_equiv
_atom_site_adp_type
_atom_site_occupancy
_atom_site_calc_flag
_atom_site_refinement_flags
Ni Ni 0.25630(2) 0.10893(3) 0.37563(2) 0.03949(16) Uani 1 d .
Fe Fe 0.21349(2) 0.04542(4) 0.57981(2) 0.03919(17) Uani 1 d .
Cu Cu 0.0000 0.0000 0.5000 0.0493(2) Uani 1 d S
O1 O 0.1075(4) -0.2306(7) 0.4790(5) 0.131(3) Uiso 0.50 d P
O2 O 0.1395(6) -0.4286(9) 0.4470(7) 0.172(5) Uiso 0.50 d P
O3 O 0.1804(5) -0.3115(10) 0.4751(6) 0.166(5) Uiso 0.50 d P
O4 O 0.0494(9) -0.4945(13) 0.3242(12) 0.233(9) Uiso 0.50 d P
O5 O 0.0426(8) -0.4925(14) 0.2755(11) 0.233(8) Uiso 0.50 d P
O6 O 0.0132(10) -0.3028(18) 0.3046(10) 0.316(11) Uiso 0.50 d P
N1 N 0.20225(15) -0.0084(2) 0.34209(15) 0.0474(8) Uani 1 d .
H1 H 0.1946 -0.0131 0.2985 0.057 Uiso 1 calc R
N2 N 0.32101(15) 0.0029(2) 0.40235(16) 0.0497(9) Uani 1 d .
H2 H 0.3283 -0.0082 0.4454 0.060 Uiso 1 calc R
N3 N 0.27713(14) 0.1336(2) 0.29242(15) 0.0461(8) Uani 1 d .
H3 H 0.2654 0.0815 0.2659 0.055 Uiso 1 calc R
N4 N 0.18454(13) 0.1987(2) 0.32588(14) 0.0459(8) Uani 1 d .
H4 H 0.1945 0.2585 0.3433 0.055 Uiso 1 calc R
N5 N 0.24902(15) 0.0845(2) 0.46449(16) 0.0484(8) Uani 1 d .
N6 N 0.20403(14) 0.2612(2) 0.58848(14) 0.0435(8) Uani 1 d .
N7 N 0.1732(2) 0.0248(3) 0.69398(18) 0.0717(12) Uani 1 d .
N8 N 0.2273(2) -0.1693(3) 0.5753(3) 0.1050(18) Uani 1 d .
N9 N 0.09180(17) 0.0192(3) 0.48786(18) 0.0624(10) Uani 1 d .
N10 N 0.3351(2) 0.0573(3) 0.6737(3) 0.0937(16) Uani 1 d .
N11 N 0.00438(17) -0.1398(3) 0.48301(18) 0.0590(10) Uani 1 d .
H11 H 0.0397 -0.1501 0.4807 0.071 Uiso 1 calc R
N12 N -0.04115(16) 0.0117(3) 0.40567(16) 0.0550(9) Uani 1 d .
H12 H -0.0791 0.0149 0.3997 0.066 Uiso 1 calc R
C1 C 0.2354(2) -0.0916(3) 0.3721(2) 0.0578(12) Uani 1 d .
H1A H 0.2169 -0.1495 0.3498 0.069 Uiso 1 calc R
H1B H 0.2376 -0.0959 0.4170 0.069 Uiso 1 calc R
C2 C 0.2935(2) -0.0845(3) 0.3694(2) 0.0608(12) Uani 1 d .
H2A H 0.3158 -0.1403 0.3902 0.073 Uiso 1 calc R
H2B H 0.2915 -0.0831 0.3245 0.073 Uiso 1 calc R
C3 C 0.37757(19) 0.0214(3) 0.3968(2) 0.0578(12) Uani 1 d .
C4 C 0.3710(2) 0.0564(3) 0.3303(2) 0.0629(12) Uani 1 d .
H4A H 0.4090 0.0652 0.3287 0.075 Uiso 1 calc R
H4B H 0.3529 0.0053 0.2999 0.075 Uiso 1 calc R
C5 C 0.3383(2) 0.1466(3) 0.3059(2) 0.0563(11) Uani 1 d .
H5A H 0.3521 0.1954 0.3401 0.068 Uiso 1 calc R
C6 C 0.24342(19) 0.2156(3) 0.25981(19) 0.0550(11) Uani 1 d .
H6A H 0.2429 0.2189 0.2155 0.066 Uiso 1 calc R
H6B H 0.2605 0.2745 0.2819 0.066 Uiso 1 calc R
C7 C 0.18379(19) 0.2064(3) 0.25971(18) 0.0555(11) Uani 1 d .
H7A H 0.1616 0.2624 0.2389 0.067 Uiso 1 calc R
H7B H 0.1659 0.1497 0.2353 0.067 Uiso 1 calc R
C8 C 0.12808(17) 0.1799(3) 0.3309(2) 0.0529(11) Uani 1 d .
C9 C 0.11186(19) 0.0761(3) 0.3139(2) 0.0587(12) Uani 1 d .
H9A H 0.0736 0.0674 0.3151 0.070 Uiso 1 calc R
H9B H 0.1092 0.0669 0.2692 0.070 Uiso 1 calc R
C10 C 0.1477(2) -0.0033(3) 0.3524(2) 0.0551(11) Uani 1 d .
H10 H 0.1550 0.0087 0.3986 0.066 Uiso 1 calc R
C11 C 0.4070(2) 0.0936(4) 0.4487(3) 0.0747(15) Uani 1 d .
H11A H 0.3828 0.1489 0.4445 0.112 Uiso 1 calc R
H11B H 0.4424 0.1132 0.4442 0.112 Uiso 1 calc R
H11C H 0.4147 0.0649 0.4907 0.112 Uiso 1 calc R
C12 C 0.4143(2) -0.0685(4) 0.4098(3) 0.0864(17) Uani 1 d .
H12A H 0.4151 -0.0972 0.4499 0.130 Uiso 1 calc R
H12B H 0.4525 -0.0516 0.4129 0.130 Uiso 1 calc R
H12C H 0.3987 -0.1135 0.3749 0.130 Uiso 1 calc R
C13 C 0.3509(2) 0.1822(4) 0.2475(3) 0.0807(16) Uani 1 d .
H13A H 0.3345 0.1388 0.2118 0.121 Uiso 1 calc R
H13B H 0.3915 0.1853 0.2577 0.121 Uiso 1 calc R
H13C H 0.3347 0.2453 0.2358 0.121 Uiso 1 calc R
C14 C 0.0825(2) 0.2429(4) 0.2857(2) 0.0738(15) Uani 1 d .
H14A H 0.0934 0.3093 0.2943 0.111 Uiso 1 calc R
H14B H 0.0470 0.2320 0.2925 0.111 Uiso 1 calc R
H14C H 0.0781 0.2277 0.2416 0.111 Uiso 1 calc R
C15 C 0.13220(19) 0.2048(3) 0.3979(2) 0.0599(12) Uani 1 d .
H15A H 0.1630 0.1693 0.4284 0.090 Uiso 1 calc R
H15B H 0.0970 0.1888 0.4040 0.090 Uiso 1 calc R
H15C H 0.1394 0.2727 0.4050 0.090 Uiso 1 calc R
C16 C 0.1152(2) -0.0971(4) 0.3333(3) 0.0765(15) Uani 1 d .
H16A H 0.1115 -0.1131 0.2894 0.115 Uiso 1 calc R
H16B H 0.0779 -0.0903 0.3363 0.115 Uiso 1 calc R
H16C H 0.1357 -0.1475 0.3619 0.115 Uiso 1 calc R
C17 C 0.23849(16) 0.0672(3) 0.50874(18) 0.0409(9) Uani 1 d .
C18 C 0.20508(16) 0.1814(3) 0.58324(16) 0.0388(9) Uani 1 d .
C19 C 0.18865(18) 0.0317(3) 0.65187(19) 0.0494(10) Uani 1 d .
C20 C 0.2224(2) -0.0890(3) 0.5770(2) 0.0596(12) Uani 1 d .
C21 C 0.13739(19) 0.0301(3) 0.52113(19) 0.0452(10) Uani 1 d .
C22 C 0.2896(2) 0.0538(3) 0.6383(2) 0.0563(11) Uani 1 d .
C23 C -0.0368(2) -0.1575(4) 0.4178(2) 0.0716(14) Uani 1 d .
H23A H -0.0753 -0.1613 0.4190 0.086 Uiso 1 calc R
H23B H -0.0282 -0.2178 0.4009 0.086 Uiso 1 calc R
C24 C -0.0325(2) -0.0758(4) 0.3756(2) 0.0717(14) Uani 1 d .
H24A H 0.0049 -0.0755 0.3713 0.086 Uiso 1 calc R
H24B H -0.0613 -0.0822 0.3327 0.086 Uiso 1 calc R
C25 C -0.0278(3) 0.0956(4) 0.3759(2) 0.0765(15) Uani 1 d .
H25A H -0.0501 0.0946 0.3299 0.092 Uiso 1 calc R
H25B H 0.0123 0.0937 0.3806 0.092 Uiso 1 calc R
C26 C -0.0394(3) 0.1859(4) 0.4041(3) 0.0885(17) Uani 1 d .
H26A H -0.0776 0.1829 0.4059 0.106 Uiso 1 calc R
H26B H -0.0385 0.2388 0.3755 0.106 Uiso 1 calc R
C27 C 0.0015(2) 0.2068(4) 0.4700(2) 0.0756(15) Uani 1 d .
H27A H 0.0402 0.2037 0.4696 0.091 Uiso 1 calc R
H27B H -0.0050 0.2717 0.4824 0.091 Uiso 1 calc R

loop_
_atom_site_aniso_label
_atom_site_aniso_U_11
_atom_site_aniso_U_22
_atom_site_aniso_U_33
_atom_site_aniso_U_23
_atom_site_aniso_U_13
_atom_site_aniso_U_12
Ni 0.0503(3) 0.0384(3) 0.0297(3) -0.00127(19) 0.0138(2) -0.0017(2)
Fe 0.0481(3) 0.0397(3) 0.0288(3) 0.0014(2) 0.0122(2) -0.0013(2)
Cu 0.0557(5) 0.0493(4) 0.0391(4) -0.0016(3) 0.0116(3) -0.0029(3)
N1 0.057(2) 0.051(2) 0.0351(17) -0.0067(15) 0.0176(16) -0.0076(17)
N2 0.060(2) 0.041(2) 0.046(2) -0.0004(15) 0.0154(17) 0.0030(16)
N3 0.058(2) 0.0459(19) 0.0351(17) -0.0017(14) 0.0169(16) -0.0042(16)
N4 0.049(2) 0.0483(19) 0.0364(17) -0.0031(15) 0.0100(15) -0.0002(16)
N5 0.058(2) 0.053(2) 0.0352(18) -0.0031(15) 0.0177(17) -0.0024(17)
N6 0.052(2) 0.044(2) 0.0350(17) 0.0003(14) 0.0150(15) -0.0034(16)
N7 0.095(3) 0.083(3) 0.043(2) 0.013(2) 0.031(2) 0.001(2)
N8 0.145(5) 0.055(3) 0.108(4) 0.003(3) 0.035(4) 0.009(3)
N9 0.053(3) 0.075(3) 0.053(2) -0.0027(19) 0.012(2) -0.011(2)
N10 0.072(3) 0.081(3) 0.093(4) 0.017(3) -0.014(3) -0.011(3)
N11 0.062(2) 0.054(2) 0.059(2) -0.0027(18) 0.018(2) 0.0015(19)
N12 0.052(2) 0.065(2) 0.045(2) -0.0004(17) 0.0127(17) -0.0027(18)
C1 0.071(3) 0.042(2) 0.061(3) -0.005(2) 0.024(2) -0.007(2)
C2 0.074(3) 0.045(2) 0.063(3) -0.001(2) 0.023(3) 0.002(2)
C3 0.055(3) 0.052(3) 0.066(3) -0.001(2) 0.019(2) 0.007(2)
C4 0.063(3) 0.065(3) 0.069(3) -0.002(2) 0.033(3) 0.005(2)
C5 0.067(3) 0.053(3) 0.056(3) 0.000(2) 0.030(2) -0.003(2)
C6 0.075(3) 0.052(3) 0.037(2) 0.0061(19) 0.020(2) 0.000(2)
C7 0.062(3) 0.061(3) 0.037(2) 0.006(2) 0.009(2) 0.005(2)
C8 0.044(2) 0.062(3) 0.048(2) -0.007(2) 0.011(2) 0.000(2)
C9 0.047(3) 0.067(3) 0.057(3) -0.015(2) 0.011(2) -0.007(2)
C10 0.062(3) 0.058(3) 0.052(3) -0.016(2) 0.028(2) -0.018(2)
C11 0.062(3) 0.072(3) 0.077(4) -0.004(3) 0.007(3) -0.002(3)
C12 0.082(4) 0.070(4) 0.111(5) 0.011(3) 0.038(4) 0.029(3)
C13 0.086(4) 0.094(4) 0.076(4) 0.015(3) 0.046(3) -0.010(3)
C14 0.052(3) 0.086(4) 0.065(3) -0.006(3) -0.003(2) 0.006(3)
C15 0.061(3) 0.063(3) 0.058(3) -0.008(2) 0.023(2) 0.003(2)
C16 0.075(4) 0.067(3) 0.099(4) -0.015(3) 0.045(3) -0.022(3)
C17 0.045(2) 0.040(2) 0.035(2) -0.0040(16) 0.0109(18) -0.0031(17)
C18 0.043(2) 0.044(2) 0.0262(18) -0.0016(16) 0.0080(16) -0.0009(18)
C19 0.056(3) 0.051(2) 0.038(2) 0.0088(18) 0.013(2) 0.000(2)
C20 0.068(3) 0.048(3) 0.057(3) 0.003(2) 0.016(2) -0.001(2)
C21 0.055(3) 0.044(2) 0.040(2) -0.0006(17) 0.021(2) 0.000(2)
C22 0.065(3) 0.051(3) 0.048(3) 0.006(2) 0.012(2) -0.002(2)
C23 0.086(4) 0.061(3) 0.064(3) -0.012(2) 0.022(3) -0.008(3)
C24 0.081(4) 0.080(4) 0.053(3) -0.011(3) 0.022(3) 0.000(3)
C25 0.094(4) 0.080(4) 0.044(3) 0.013(2) 0.009(3) -0.003(3)
C26 0.107(5) 0.071(4) 0.074(4) 0.013(3) 0.014(3) 0.008(3)
C27 0.096(4) 0.056(3) 0.067(3) 0.004(3) 0.019(3) 0.003(3)

loop_
_atom_type_symbol
_atom_type_description
_atom_type_scat_dispersion_real
_atom_type_scat_dispersion_imag
_atom_type_scat_source
C C 0.0033 0.0016 'International Tables Vol C Tables 4.2.6.8 and 6.1.1.4'
H H 0.0000 0.0000 'International Tables Vol C Tables 4.2.6.8 and 6.1.1.4'
N N 0.0061 0.0033 'International Tables Vol C Tables 4.2.6.8 and 6.1.1.4'
O O 0.0106 0.0060 'International Tables Vol C Tables 4.2.6.8 and 6.1.1.4'
Cu Cu 0.3201 1.2651 'International Tables Vol C Tables 4.2.6.8 and 6.1.1.4'
Fe Fe 0.3463 0.8444 'International Tables Vol C Tables 4.2.6.8 and 6.1.1.4'
Ni Ni 0.3393 1.1124 'International Tables Vol C Tables 4.2.6.8 and 6.1.1.4'

loop_
_geom_angle_atom_site_label_1
_geom_angle_atom_site_label_2
_geom_angle_atom_site_label_3
_geom_angle
_geom_angle_site_symmetry_1
_geom_angle_site_symmetry_3
N5 Ni N6 88.33(13) . 7_556
N5 Ni N1 86.90(13) . .
N6 Ni N1 168.46(13) 7_556 .
N5 Ni N3 171.31(14) . .
N6 Ni N3 87.63(12) 7_556 .
N1 Ni N3 98.43(12) . .
N5 Ni N2 86.15(14) . .
N6 Ni N2 106.38(13) 7_556 .
N1 Ni N2 83.79(13) . .
N3 Ni N2 87.61(13) . .
N5 Ni N4 104.26(13) . .
N6 Ni N4 83.80(12) 7_556 .
N1 Ni N4 87.19(13) . .
N3 Ni N4 82.94(12) . .
N2 Ni N4 165.85(12) . .
C20 Fe C22 88.87(19) . .
C20 Fe C17 93.13(18) . .
C22 Fe C17 90.51(18) . .
C20 Fe C21 88.23(19) . .
C22 Fe C21 177.10(18) . .
C17 Fe C21 89.83(16) . .
C20 Fe C19 90.24(19) . .
C22 Fe C19 88.97(18) . .
C17 Fe C19 176.58(17) . .
C21 Fe C19 90.86(17) . .
C20 Fe C18 179.5(2) . .
C22 Fe C18 90.62(17) . .
C17 Fe C18 86.96(16) . .
C21 Fe C18 92.28(16) . .
C19 Fe C18 89.67(16) . .
N12 Cu N12 180.0 5_556 .
N12 Cu N11 85.74(15) 5_556 5_556
N12 Cu N11 94.26(15) . 5_556
N12 Cu N11 94.26(15) 5_556 .
N12 Cu N11 85.74(15) . .
N11 Cu N11 180.0 5_556 .
N12 Cu N9 87.61(14) 5_556 .
N12 Cu N9 92.39(14) . .
N11 Cu N9 91.70(15) 5_556 .
N11 Cu N9 88.30(15) . .
N12 Cu N9 92.39(14) 5_556 5_556
N12 Cu N9 87.61(14) . 5_556
N11 Cu N9 88.30(15) 5_556 5_556
N11 Cu N9 91.70(15) . 5_556
N9 Cu N9 180.0 . 5_556
C1 N1 C10 112.7(3) . .
C1 N1 Ni 105.5(3) . .
C10 N1 Ni 115.6(2) . .
C1 N1 H1 107.5 . .
C10 N1 H1 107.5 . .
Ni N1 H1 107.5 . .
C2 N2 C3 113.6(3) . .
C2 N2 Ni 105.1(3) . .
C3 N2 Ni 121.0(3) . .
C2 N2 H2 105.3 . .
C3 N2 H2 105.3 . .
Ni N2 H2 105.3 . .
C6 N3 C5 113.0(3) . .
C6 N3 Ni 106.4(2) . .
C5 N3 Ni 113.7(2) . .
C6 N3 H3 107.8 . .
C5 N3 H3 107.8 . .
Ni N3 H3 107.8 . .
C7 N4 C8 114.1(3) . .
C7 N4 Ni 105.7(2) . .
C8 N4 Ni 120.6(3) . .
C7 N4 H4 105.0 . .
C8 N4 H4 105.0 . .
Ni N4 H4 105.0 . .
C17 N5 Ni 171.4(3) . .
C18 N6 Ni 151.3(3) . 7_556
C21 N9 Cu 136.5(3) . .
C27 N11 C23 112.4(4) 5_556 .
C27 N11 Cu 118.2(3) 5_556 .
C23 N11 Cu 106.4(3) . .
C27 N11 H11 106.4 5_556 .
C23 N11 H11 106.4 . .
Cu N11 H11 106.4 . .
C25 N12 C24 112.6(4) . .
C25 N12 Cu 115.3(3) . .
C24 N12 Cu 107.9(3) . .
C25 N12 H12 106.9 . .
C24 N12 H12 106.9 . .
Cu N12 H12 106.9 . .
N1 C1 C2 110.1(4) . .
N1 C1 H1A 109.6 . .
C2 C1 H1A 109.6 . .
N1 C1 H1B 109.6 . .
C2 C1 H1B 109.6 . .
H1A C1 H1B 108.1 . .
N2 C2 C1 109.6(4) . .
N2 C2 H2A 109.8 . .
C1 C2 H2A 109.8 . .
N2 C2 H2B 109.8 . .
C1 C2 H2B 109.8 . .
H2A C2 H2B 108.2 . .
N2 C3 C4 110.7(4) . .
N2 C3 C11 106.2(4) . .
C4 C3 C11 112.5(4) . .
N2 C3 C12 112.0(4) . .
C4 C3 C12 107.8(4) . .
C11 C3 C12 107.5(4) . .
C5 C4 C3 119.0(4) . .
C5 C4 H4A 107.6 . .
C3 C4 H4A 107.6 . .
C5 C4 H4B 107.6 . .
C3 C4 H4B 107.6 . .
H4A C4 H4B 107.0 . .
N3 C5 C4 111.9(4) . .
N3 C5 C13 112.4(4) . .
C4 C5 C13 109.3(4) . .
N3 C5 H5A 107.7 . .
C4 C5 H5A 107.7 . .
C13 C5 H5A 107.7 . .
N3 C6 C7 110.0(3) . .
N3 C6 H6A 109.7 . .
C7 C6 H6A 109.7 . .
N3 C6 H6B 109.7 . .
C7 C6 H6B 109.7 . .
H6A C6 H6B 108.2 . .
N4 C7 C6 109.9(3) . .
N4 C7 H7A 109.7 . .
C6 C7 H7A 109.7 . .
N4 C7 H7B 109.7 . .
C6 C7 H7B 109.7 . .
H7A C7 H7B 108.2 . .
N4 C8 C15 107.2(3) . .
N4 C8 C14 111.8(4) . .
C15 C8 C14 107.2(4) . .
N4 C8 C9 109.4(3) . .
C15 C8 C9 112.9(4) . .
C14 C8 C9 108.5(4) . .
C10 C9 C8 120.8(4) . .
C10 C9 H9A 107.1 . .
C8 C9 H9A 107.1 . .
C10 C9 H9B 107.1 . .
C8 C9 H9B 107.1 . .
H9A C9 H9B 106.8 . .
N1 C10 C9 110.9(4) . .
N1 C10 C16 110.7(4) . .
C9 C10 C16 108.8(4) . .
N1 C10 H10 108.8 . .
C9 C10 H10 108.8 . .
C16 C10 H10 108.8 . .
C3 C11 H11A 109.5 . .
C3 C11 H11B 109.5 . .
H11A C11 H11B 109.5 . .
C3 C11 H11C 109.5 . .
H11A C11 H11C 109.5 . .
H11B C11 H11C 109.5 . .
C3 C12 H12A 109.5 . .
C3 C12 H12B 109.5 . .
H12A C12 H12B 109.5 . .
C3 C12 H12C 109.5 . .
H12A C12 H12C 109.5 . .
H12B C12 H12C 109.5 . .
C5 C13 H13A 109.5 . .
C5 C13 H13B 109.5 . .
H13A C13 H13B 109.5 . .
C5 C13 H13C 109.5 . .
H13A C13 H13C 109.5 . .
H13B C13 H13C 109.5 . .
C8 C14 H14A 109.5 . .
C8 C14 H14B 109.5 . .
H14A C14 H14B 109.5 . .
C8 C14 H14C 109.5 . .
H14A C14 H14C 109.5 . .
H14B C14 H14C 109.5 . .
C8 C15 H15A 109.5 . .
C8 C15 H15B 109.5 . .
H15A C15 H15B 109.5 . .
C8 C15 H15C 109.5 . .
H15A C15 H15C 109.5 . .
H15B C15 H15C 109.5 . .
C10 C16 H16A 109.5 . .
C10 C16 H16B 109.5 . .
H16A C16 H16B 109.5 . .
C10 C16 H16C 109.5 . .
H16A C16 H16C 109.5 . .
H16B C16 H16C 109.5 . .
N5 C17 Fe 174.0(4) . .
N6 C18 Fe 175.0(3) . .
N7 C19 Fe 178.8(4) . .
N8 C20 Fe 179.4(5) . .
N9 C21 Fe 177.6(4) . .
N10 C22 Fe 178.9(4) . .
N11 C23 C24 107.5(4) . .
N11 C23 H23A 110.2 . .
C24 C23 H23A 110.2 . .
N11 C23 H23B 110.2 . .
C24 C23 H23B 110.2 . .
H23A C23 H23B 108.5 . .
N12 C24 C23 107.7(4) . .
N12 C24 H24A 110.2 . .
C23 C24 H24A 110.2 . .
N12 C24 H24B 110.2 . .
C23 C24 H24B 110.2 . .
H24A C24 H24B 108.5 . .
N12 C25 C26 113.1(5) . .
N12 C25 H25A 109.0 . .
C26 C25 H25A 109.0 . .
N12 C25 H25B 109.0 . .
C26 C25 H25B 109.0 . .
H25A C25 H25B 107.8 . .
C25 C26 C27 114.2(5) . .
C25 C26 H26A 108.7 . .
C27 C26 H26A 108.7 . .
C25 C26 H26B 108.7 . .
C27 C26 H26B 108.7 . .
H26A C26 H26B 107.6 . .
N11 C27 C26 111.6(4) 5_556 .
N11 C27 H27A 109.3 5_556 .
C26 C27 H27A 109.3 . .
N11 C27 H27B 109.3 5_556 .
C26 C27 H27B 109.3 . .
H27A C27 H27B 108.0 . .

loop_
_geom_bond_atom_site_label_1
_geom_bond_atom_site_label_2
_geom_bond_distance
_geom_bond_site_symmetry_2
Ni N5 2.092(3) .
Ni N6 2.117(3) 7_556
Ni N1 2.121(3) .
Ni N3 2.138(3) .
Ni N2 2.154(3) .
Ni N4 2.186(3) .
Fe C20 1.921(5) .
Fe C22 1.927(5) .
Fe C17 1.935(4) .
Fe C21 1.938(5) .
Fe C19 1.938(4) .
Fe C18 1.942(4) .
Cu N12 2.013(3) 5_556
Cu N12 2.013(3) .
Cu N11 2.026(4) 5_556
Cu N11 2.026(4) .
Cu N9 2.460(4) .
Cu N9 2.460(4) 5_556
O4 O5 1.04(3) .
N1 C1 1.469(6) .
N1 C10 1.488(6) .
N1 H1 0.9300 .
N2 C2 1.485(5) .
N2 C3 1.511(6) .
N2 H2 0.9300 .
N3 C6 1.476(5) .
N3 C5 1.490(6) .
N3 H3 0.9300 .
N4 C7 1.480(5) .
N4 C8 1.504(5) .
N4 H4 0.9300 .
N5 C17 1.140(5) .
N6 C18 1.137(5) .
N6 Ni 2.117(3) 7_556
N7 C19 1.145(5) .
N8 C20 1.145(6) .
N9 C21 1.151(5) .
N10 C22 1.155(6) .
N11 C27 1.463(6) 5_556
N11 C23 1.495(6) .
N11 H11 0.9300 .
N12 C25 1.459(6) .
N12 C24 1.463(6) .
N12 H12 0.9300 .
C1 C2 1.505(7) .
C1 H1A 0.9900 .
C1 H1B 0.9900 .
C2 H2A 0.9900 .
C2 H2B 0.9900 .
C3 C4 1.523(6) .
C3 C11 1.536(7) .
C3 C12 1.546(6) .
C4 C5 1.519(6) .
C4 H4A 0.9900 .
C4 H4B 0.9900 .
C5 C13 1.537(6) .
C5 H5A 1.0000 .
C6 C7 1.523(6) .
C6 H6A 0.9900 .
C6 H6B 0.9900 .
C7 H7A 0.9900 .
C7 H7B 0.9900 .
C8 C15 1.511(6) .
C8 C14 1.532(6) .
C8 C9 1.539(6) .
C9 C10 1.514(7) .
C9 H9A 0.9900 .
C9 H9B 0.9900 .
C10 C16 1.544(6) .
C10 H10 1.0000 .
C11 H11A 0.9800 .
C11 H11B 0.9800 .
C11 H11C 0.9800 .
C12 H12A 0.9800 .
C12 H12B 0.9800 .
C12 H12C 0.9800 .
C13 H13A 0.9800 .
C13 H13B 0.9800 .
C13 H13C 0.9800 .
C14 H14A 0.9800 .
C14 H14B 0.9800 .
C14 H14C 0.9800 .
C15 H15A 0.9800 .
C15 H15B 0.9800 .
C15 H15C 0.9800 .
C16 H16A 0.9800 .
C16 H16B 0.9800 .
C16 H16C 0.9800 .
C23 C24 1.521(7) .
C23 H23A 0.9900 .
C23 H23B 0.9900 .
C24 H24A 0.9900 .
C24 H24B 0.9900 .
C25 C26 1.499(7) .
C25 H25A 0.9900 .
C25 H25B 0.9900 .
C26 C27 1.511(7) .
C26 H26A 0.9900 .
C26 H26B 0.9900 .
C27 N11 1.463(6) 5_556
C27 H27A 0.9900 .
C27 H27B 0.9900 .

loop_
_geom_hbond_atom_site_label_D
_geom_hbond_atom_site_label_H
_geom_hbond_atom_site_label_A
_geom_hbond_distance_DH
_geom_hbond_distance_HA
_geom_hbond_distance_DA
_geom_hbond_angle_DHA
_geom_hbond_site_symmetry_A
N1 H1 N7 0.93 2.22 3.148(5) 178.1 6
N2 H2 O2 0.93 2.43 3.340(15) 165.4 7_546
N11 H11 O1 0.93 2.08 2.951(11) 155.8 .
N12 H12 N7 0.93 2.64 3.366(6) 135.7 5_556
